data_2228444
loop_
_publ_author_name
'Pasdar, Hoda'
'Heidari, Sanaz'
'Aghabozorg, Hossein'
'Notash, Behrouz'

_publ_section_title
;
 Hexaaquamagnesium(II) bis(pyridinium-2,6-dicarboxylate)
;
_journal_issue 12
_journal_name_full 'Acta Crystallographica Section E'
_journal_page_first m1581
_journal_paper_doi 10.1107/S1600536810046696
_journal_volume 66
_journal_year 2010
_chemical_formula_iupac '[Mg (H2 O)6] (C7 H4 N O4)2'
_chemical_formula_moiety 'H12 Mg O6 2+, 2(C7 H4 N O4 -)'
_chemical_formula_sum 'C14 H20 Mg N2 O14'
_chemical_formula_weight 464.63
_chemical_name_systematic
;
Hexaaquamagnesium(II) bis(pyridinium-2,6-dicarboxylate)
;
_space_group_IT_number 12
_symmetry_cell_setting monoclinic
_symmetry_space_group_name_Hall '-C 2y'
_symmetry_space_group_name_H-M 'C 1 2/m 1'
_atom_sites_solution_hydrogens geom
_atom_sites_solution_primary direct
_atom_sites_solution_secondary difmap
_audit_creation_method SHELXL-97
_cell_angle_alpha 90.00
_cell_angle_beta 92.79(3)
_cell_angle_gamma 90.00
_cell_formula_units_Z 2
_cell_length_a 13.432(3)
_cell_length_b 11.108(2)
_cell_length_c 6.5845(13)
_cell_measurement_reflns_used 1383
_cell_measurement_temperature 298(2)
_cell_measurement_theta_max 29.12
_cell_measurement_theta_min 2.38
_cell_volume 981.3(3)
_computing_cell_refinement 'X-AREA (Stoe & Cie, 2005)'
_computing_data_collection 'X-AREA (Stoe & Cie, 2005)'
_computing_data_reduction 'X-AREA (Stoe & Cie, 2005)'
_computing_molecular_graphics 'ORTEP-3 for Windows (Farrugia, 1997)'
_computing_publication_material 'WinGX (Farrugia, 1999)'
_computing_structure_refinement 'SHELXL97 (Sheldrick, 2008)'
_computing_structure_solution 'SHELXS97 (Sheldrick, 2008)'
_diffrn_ambient_temperature 298(2)
_diffrn_detector_area_resol_mean 0.15
_diffrn_measured_fraction_theta_full 0.999
_diffrn_measured_fraction_theta_max 0.999
_diffrn_measurement_device_type 'Stoe IPDS II'
_diffrn_measurement_method 'rotation method'
_diffrn_radiation_monochromator graphite
_diffrn_radiation_source 'fine-focus sealed tube'
_diffrn_radiation_type MoK\a
_diffrn_radiation_wavelength 0.71073
_diffrn_reflns_av_R_equivalents 0.0306
_diffrn_reflns_av_sigmaI/netI 0.0184
_diffrn_reflns_limit_h_max 18
_diffrn_reflns_limit_h_min -17
_diffrn_reflns_limit_k_max 15
_diffrn_reflns_limit_k_min -14
_diffrn_reflns_limit_l_max 8
_diffrn_reflns_limit_l_min -9
_diffrn_reflns_number 5499
_diffrn_reflns_theta_full 29.12
_diffrn_reflns_theta_max 29.12
_diffrn_reflns_theta_min 2.38
_exptl_absorpt_coefficient_mu 0.170
_exptl_absorpt_correction_T_max 0.973
_exptl_absorpt_correction_T_min 0.940
_exptl_absorpt_correction_type numerical
_exptl_absorpt_process_details '(<i>X-RED</i> and <i>X-SHAPE</i>; Stoe & Cie, 2005)'
_exptl_crystal_colour colorless
_exptl_crystal_density_diffrn 1.572
_exptl_crystal_density_method 'not measured'
_exptl_crystal_description plate
_exptl_crystal_F_000 484.0
_exptl_crystal_size_max 0.35
_exptl_crystal_size_mid 0.30
_exptl_crystal_size_min 0.15
_refine_diff_density_max 0.332
_refine_diff_density_min -0.181
_refine_ls_extinction_method none
_refine_ls_goodness_of_fit_ref 1.119
_refine_ls_hydrogen_treatment mixed
_refine_ls_matrix_type full
_refine_ls_number_parameters 94
_refine_ls_number_reflns 1383
_refine_ls_number_restraints 0
_refine_ls_restrained_S_all 1.119
_refine_ls_R_factor_all 0.0492
_refine_ls_R_factor_gt 0.0379
_refine_ls_shift/su_max 0.001
_refine_ls_shift/su_mean 0.000
_refine_ls_structure_factor_coef Fsqd
_refine_ls_weighting_details 'calc w=1/[\s^2^(Fo^2^)+(0.0414P)^2^+0.5177P] where P=(Fo^2^+2Fc^2^)/3'
_refine_ls_weighting_scheme calc
_refine_ls_wR_factor_gt 0.0903
_refine_ls_wR_factor_ref 0.0949
_reflns_number_gt 1178
_reflns_number_total 1383
_reflns_threshold_expression I>2sigma(I)
_cod_data_source_file jj2069.cif
_cod_data_source_block I
_cod_original_sg_symbol_H-M 'C 2/m'
_cod_database_code 2228444
_cod_database_fobs_code 2228444

loop_
_symmetry_equiv_pos_as_xyz
'x, y, z'
'-x, y, -z'
'x+1/2, y+1/2, z'
'-x+1/2, y+1/2, -z'
'-x, -y, -z'
'x, -y, z'
'-x+1/2, -y+1/2, -z'
'x+1/2, -y+1/2, z'

loop_
_atom_site_type_symbol
_atom_site_label
_atom_site_fract_x
_atom_site_fract_y
_atom_site_fract_z
_atom_site_U_iso_or_equiv
_atom_site_adp_type
_atom_site_calc_flag
_atom_site_refinement_flags
_atom_site_occupancy
_atom_site_disorder_assembly
_atom_site_disorder_group
Mg Mg1 0.5000 0.0000 0.0000 0.0249(2) Uani d S 1 . .
O O1 0.40364(11) 0.31353(9) 0.27234(16) 0.0499(3) Uani d . 1 . .
O O2 0.36594(9) 0.18375(8) 0.51657(15) 0.0396(3) Uani d . 1 . .
O O3 0.5000 0.18182(12) 0.0000 0.0360(3) Uani d S 1 . .
O O4 0.41819(12) 0.0000 0.2566(2) 0.0357(3) Uani d S 1 . .
O O5 0.36739(11) 0.0000 -0.1931(2) 0.0341(3) Uani d S 1 . .
N N1 0.37142(12) 0.5000 0.4931(2) 0.0257(3) Uani d S 1 . .
C C1 0.31770(16) 0.5000 0.8796(3) 0.0347(4) Uani d S 1 . .
H H1 0.2989 0.5000 1.0137 0.042 Uiso calc SR 1 . .
C C2 0.33156(11) 0.39121(12) 0.78070(19) 0.0312(3) Uani d . 1 . .
H H2 0.3225 0.3186 0.8476 0.037 Uiso calc R 1 . .
C C3 0.35898(9) 0.39277(10) 0.58164(18) 0.0253(3) Uani d . 1 . .
C C4 0.37779(11) 0.28571(11) 0.4447(2) 0.0310(3) Uani d . 1 . .
H H3 0.4708(14) 0.2281(19) 0.084(3) 0.053(5) Uiso d . 1 . .
H H4 0.4046(15) 0.0617(19) 0.327(3) 0.057(6) Uiso d . 1 . .
H H5 0.3664(16) 0.0661(19) -0.270(3) 0.065(6) Uiso d . 1 . .
H H1A 0.3899(19) 0.5000 0.366(4) 0.046(7) Uiso d S 1 . .

loop_
_atom_site_aniso_label
_atom_site_aniso_U_11
_atom_site_aniso_U_22
_atom_site_aniso_U_33
_atom_site_aniso_U_12
_atom_site_aniso_U_13
_atom_site_aniso_U_23
Mg1 0.0367(5) 0.0173(4) 0.0211(4) 0.000 0.0062(3) 0.000
O1 0.0892(9) 0.0278(5) 0.0351(5) 0.0102(5) 0.0267(6) -0.0011(4)
O2 0.0626(7) 0.0192(4) 0.0374(5) 0.0041(4) 0.0054(5) 0.0011(4)
O3 0.0602(10) 0.0177(6) 0.0315(7) 0.000 0.0172(6) 0.000
O4 0.0566(9) 0.0226(6) 0.0296(7) 0.000 0.0179(6) 0.000
O5 0.0467(8) 0.0295(7) 0.0262(6) 0.000 0.0034(6) 0.000
N1 0.0353(8) 0.0203(7) 0.0220(6) 0.000 0.0081(6) 0.000
C1 0.0486(12) 0.0344(10) 0.0217(8) 0.000 0.0080(7) 0.000
C2 0.0422(8) 0.0253(6) 0.0265(6) 0.0000(5) 0.0059(5) 0.0048(5)
C3 0.0303(6) 0.0192(5) 0.0267(5) 0.0018(4) 0.0036(4) 0.0007(4)
C4 0.0410(7) 0.0210(6) 0.0312(6) 0.0050(5) 0.0048(5) -0.0027(5)

loop_
_atom_type_symbol
_atom_type_description
_atom_type_scat_dispersion_real
_atom_type_scat_dispersion_imag
_atom_type_scat_source
C C 0.0033 0.0016 'International Tables Vol C Tables 4.2.6.8 and 6.1.1.4'
H H 0.0000 0.0000 'International Tables Vol C Tables 4.2.6.8 and 6.1.1.4'
N N 0.0061 0.0033 'International Tables Vol C Tables 4.2.6.8 and 6.1.1.4'
O O 0.0106 0.0060 'International Tables Vol C Tables 4.2.6.8 and 6.1.1.4'
Mg Mg 0.0486 0.0363 'International Tables Vol C Tables 4.2.6.8 and 6.1.1.4'
S S 0.1246 0.1234 'International Tables Vol C Tables 4.2.6.8 and 6.1.1.4'

loop_
_geom_angle_atom_site_label_1
_geom_angle_atom_site_label_2
_geom_angle_atom_site_label_3
_geom_angle_site_symmetry_1
_geom_angle_site_symmetry_3
_geom_angle
_geom_angle_publ_flag
O3 Mg1 O3 5_655 . 180.0 ?
O3 Mg1 O4 5_655 5_655 90.0 ?
O3 Mg1 O4 . 5_655 90.0 ?
O3 Mg1 O4 5_655 . 90.0 ?
O3 Mg1 O4 . . 90.0 ?
O4 Mg1 O4 5_655 . 180.00(8) ?
O3 Mg1 O5 5_655 5_655 90.0 ?
O3 Mg1 O5 . 5_655 90.0 ?
O4 Mg1 O5 5_655 5_655 91.46(6) ?
O4 Mg1 O5 . 5_655 88.54(6) ?
O3 Mg1 O5 5_655 . 90.0 ?
O3 Mg1 O5 . . 90.0 ?
O4 Mg1 O5 5_655 . 88.54(6) ?
O4 Mg1 O5 . . 91.46(6) ?
O5 Mg1 O5 5_655 . 180.00(8) ?
Mg1 O3 H3 . . 126.6(13) ?
Mg1 O4 H4 . . 125.5(14) ?
Mg1 O5 H5 . . 109.1(13) ?
C3 N1 C3 6_565 . 125.46(15) ?
C3 N1 H1A 6_565 . 117.27(8) ?
C3 N1 H1A . . 117.27(8) ?
C2 C1 C2 . 6_565 120.82(17) ?
C2 C1 H1 . . 119.6 ?
C2 C1 H1 6_565 . 119.6 ?
C3 C2 C1 . . 118.87(12) ?
C3 C2 H2 . . 120.6 ?
C1 C2 H2 . . 120.6 ?
N1 C3 C2 . . 117.99(12) ?
N1 C3 C4 . . 114.17(11) ?
C2 C3 C4 . . 127.84(11) ?
O2 C4 O1 . . 128.49(12) ?
O2 C4 C3 . . 117.37(12) ?
O1 C4 C3 . . 114.14(11) ?

loop_
_geom_bond_atom_site_label_1
_geom_bond_atom_site_label_2
_geom_bond_site_symmetry_2
_geom_bond_distance
_geom_bond_publ_flag
Mg1 O3 5_655 2.0197(14) ?
Mg1 O3 . 2.0197(14) ?
Mg1 O4 5_655 2.0601(15) ?
Mg1 O4 . 2.0601(15) ?
Mg1 O5 5_655 2.1375(16) ?
Mg1 O5 . 2.1375(16) ?
O1 C4 . 1.2422(17) ?
O2 C4 . 1.2406(16) ?
O3 H3 . 0.862(19) ?
O4 H4 . 0.85(2) ?
O5 H5 . 0.89(2) ?
N1 C3 6_565 1.3401(13) ?
N1 C3 . 1.3401(13) ?
N1 H1A . 0.89(3) ?
C1 C2 . 1.3897(16) ?
C1 C2 6_565 1.3897(16) ?
C1 H1 . 0.9300 ?
C2 C3 . 1.3788(17) ?
C2 H2 . 0.9300 ?
C3 C4 . 1.5208(17) ?

loop_
_geom_hbond_atom_site_label_D
_geom_hbond_atom_site_label_H
_geom_hbond_atom_site_label_A
_geom_hbond_site_symmetry_A
_geom_hbond_distance_DH
_geom_hbond_distance_HA
_geom_hbond_distance_DA
_geom_hbond_angle_DHA
_geom_hbond_publ_flag
O3 H3 O1 . 0.862(19) 1.834(19) 2.6940(14) 174.6(19) yes
O4 H4 O2 . 0.85(2) 1.93(2) 2.7758(14) 171(2) yes
O5 H5 O2 1_554 0.89(2) 1.92(2) 2.7960(14) 167.5(19) yes
C1 H1 O5 4_556 0.93 2.58 3.308(3) 135.8 yes

loop_
_geom_torsion_atom_site_label_1
_geom_torsion_atom_site_label_2
_geom_torsion_atom_site_label_3
_geom_torsion_atom_site_label_4
_geom_torsion_site_symmetry_1
_geom_torsion_site_symmetry_2
_geom_torsion_site_symmetry_3
_geom_torsion_site_symmetry_4
_geom_torsion
_geom_torsion_publ_flag
C2 C1 C2 C3 6_565 . . . -0.3(3) ?
C3 N1 C3 C2 6_565 . . . -0.3(3) ?
C3 N1 C3 C4 6_565 . . . 179.77(12) ?
C1 C2 C3 N1 . . . . 0.3(2) ?
C1 C2 C3 C4 . . . . -179.83(15) ?
N1 C3 C4 O2 . . . . -178.85(14) ?
C2 C3 C4 O2 . . . . 1.3(2) ?
N1 C3 C4 O1 . . . . 1.23(19) ?
C2 C3 C4 O1 . . . . -178.66(14) ?
